data_4503643
loop_
_publ_author_name
'Zhang, Rui-Bo'
'Li, Zhao-Ji'
'Cheng, Jian-Kai'
'Qin, Ye-Yan'
'Zhang, Jian'
'Yao, Yuan-Gen'

_publ_section_title
;
 Anion-Induced Coordination Versatility of 1H-1,2,4-Triazole-3-thiol
 (HtrzSH) Affording a New Hybrid System of Cadmium(II) Polymers:
 Synthesis, Structure, and Luminescent Properties
;
_journal_issue 7
_journal_name_full 'Crystal Growth &amp; Design'
_journal_page_first 2562
_journal_paper_doi 10.1021/cg800199x
_journal_volume 8
_journal_year 2008
_chemical_formula_sum 'C4 H6 Cd Cl2 N6 O0 S2'
_chemical_formula_weight 385.57
_chemical_name_systematic
; 
 ? 
;
_space_group_IT_number 2
_symmetry_cell_setting triclinic
_symmetry_space_group_name_Hall '-P 1'
_symmetry_space_group_name_H-M 'P -1'
_atom_sites_solution_hydrogens geom
_atom_sites_solution_primary direct
_atom_sites_solution_secondary difmap
_audit_creation_method SHELXL-97
_cell_angle_alpha 106.701(2)
_cell_angle_beta 96.240(2)
_cell_angle_gamma 114.743(3)
_cell_formula_units_Z 2
_cell_length_a 7.700(3)
_cell_length_b 8.298(3)
_cell_length_c 10.059(3)
_cell_measurement_reflns_used 1586
_cell_measurement_temperature 293.1500
_cell_measurement_theta_max 27.4797
_cell_measurement_theta_min 3.2305
_cell_volume 539.4(3)
_computing_cell_refinement SAINT
_computing_data_collection SMART
_computing_data_reduction SAINT
_computing_structure_refinement 'SHELXL-97 (Sheldrick, 1997)'
_computing_structure_solution 'SHELXS-97 (Sheldrick, 1990)'
_diffrn_ambient_temperature 293.1500
_diffrn_detector_area_resol_mean 14.6306
_diffrn_measured_fraction_theta_full 0.962
_diffrn_measured_fraction_theta_max 0.962
_diffrn_measurement_device_type 'SMART CCD'
_diffrn_measurement_method dtprofit.ref
_diffrn_radiation_monochromator graphite
_diffrn_radiation_source 'fine-focus sealed tube'
_diffrn_radiation_type MoK\a
_diffrn_radiation_wavelength 0.71073
_diffrn_reflns_av_R_equivalents 0.0363
_diffrn_reflns_av_sigmaI/netI 0.0542
_diffrn_reflns_limit_h_max 9
_diffrn_reflns_limit_h_min -9
_diffrn_reflns_limit_k_max 10
_diffrn_reflns_limit_k_min -9
_diffrn_reflns_limit_l_max 10
_diffrn_reflns_limit_l_min -13
_diffrn_reflns_number 2373
_diffrn_reflns_theta_full 27.48
_diffrn_reflns_theta_max 27.48
_diffrn_reflns_theta_min 2.93
_diffrn_standards_decay_% none
_diffrn_standards_interval_count none
_diffrn_standards_interval_time none
_diffrn_standards_number none
_exptl_absorpt_coefficient_mu 2.880
_exptl_absorpt_correction_T_max 0.562
_exptl_absorpt_correction_T_min 0.388
_exptl_absorpt_correction_type multi-scan
_exptl_absorpt_process_details SADABS
_exptl_crystal_colour White
_exptl_crystal_density_diffrn 2.374
_exptl_crystal_density_method 'not measured'
_exptl_crystal_description Prism
_exptl_crystal_F_000 372
_exptl_crystal_size_max 0.3200
_exptl_crystal_size_mid 0.2500
_exptl_crystal_size_min 0.2000
_refine_diff_density_max 1.793
_refine_diff_density_min -2.161
_refine_diff_density_rms 0.165
_refine_ls_extinction_method none
_refine_ls_goodness_of_fit_ref 1.071
_refine_ls_hydrogen_treatment constr
_refine_ls_matrix_type full
_refine_ls_number_parameters 136
_refine_ls_number_reflns 2373
_refine_ls_number_restraints 0
_refine_ls_restrained_S_all 1.071
_refine_ls_R_factor_all 0.0425
_refine_ls_R_factor_gt 0.0402
_refine_ls_shift/su_max 0.001
_refine_ls_shift/su_mean 0.000
_refine_ls_structure_factor_coef Fsqd
_refine_ls_weighting_details 'calc w=1/[\s^2^(Fo^2^)+(0.0614P)^2^+0.0000P] where P=(Fo^2^+2Fc^2^)/3'
_refine_ls_weighting_scheme calc
_refine_ls_wR_factor_gt 0.1024
_refine_ls_wR_factor_ref 0.1037
_reflns_number_gt 2121
_reflns_number_total 2373
_reflns_threshold_expression >2sigma(I)
_cod_data_source_file cg800199x-file003.cif
_cod_data_source_block 1
_cod_depositor_comments
;
The following automatic conversions were performed:

'_symmetry_cell_setting' value 'Triclinic' changed to 'triclinic'
according to /home/saulius/struct/CIF-dictionaries/cif_core.dic
dictionary named 'cif_core.dic' version 2.4.1 from
2010-06-29.

'_exptl_absorpt_correction_type' value 'Multi-scan'
changed to 'multi-scan' according to
/home/saulius/struct/CIF-dictionaries/cif_core.dic dictionary named
'cif_core.dic' version 2.4.1 from 2010-06-29.

Automatic conversion script
Id: cif_fix_values 1715 2011-07-08 13:25:40Z adriana 
;
_cod_original_sg_symbol_H-M P-1
_cod_database_code 4503643

loop_
_symmetry_equiv_pos_as_xyz
'x, y, z'
'-x, -y, -z'

loop_
_atom_site_label
_atom_site_type_symbol
_atom_site_fract_x
_atom_site_fract_y
_atom_site_fract_z
_atom_site_U_iso_or_equiv
_atom_site_adp_type
_atom_site_occupancy
_atom_site_symmetry_multiplicity
_atom_site_calc_flag
_atom_site_refinement_flags
Cd1 Cd 0.43377(3) 0.45662(3) 0.68448(3) 0.02392(14) Uani 1 1 d .
Cl2 Cl 0.25391(13) 0.46423(13) 0.45043(10) 0.0233(2) Uani 1 1 d .
S2 S 0.10680(13) 0.34815(14) 0.78770(11) 0.0240(2) Uani 1 1 d .
S1 S 0.51927(14) 0.81681(13) 0.78706(10) 0.0264(2) Uani 1 1 d .
Cl1 Cl 0.62764(13) 0.39228(15) 0.85974(11) 0.0320(2) Uani 1 1 d .
N1 N 0.7983(4) 1.1465(4) 0.9953(3) 0.0233(6) Uani 1 1 d .
H2B H 0.7862 1.2181 0.9519 0.028 Uiso 1 1 calc R
N4 N -0.1797(4) 0.1868(4) 0.5334(3) 0.0249(7) Uani 1 1 d .
H4B H -0.1694 0.2922 0.5286 0.030 Uiso 1 1 calc R
N6 N -0.1394(4) -0.0167(4) 0.6009(3) 0.0207(6) Uani 1 1 d .
H6A H -0.0958 -0.0680 0.6498 0.025 Uiso 1 1 calc R
N5 N -0.2868(4) -0.1188(4) 0.4748(3) 0.0216(6) Uani 1 1 d .
C3 C -0.0716(5) 0.1700(5) 0.6389(4) 0.0195(7) Uani 1 1 d .
C1 C 0.6959(5) 0.9554(5) 0.9456(4) 0.0193(7) Uani 1 1 d .
N3 N 0.9092(5) 1.0655(5) 1.1611(4) 0.0277(7) Uani 1 1 d .
C2 C 0.9245(5) 1.2083(6) 1.1260(5) 0.0274(8) Uani 1 1 d .
H2A H 1.0101 1.3358 1.1823 0.033 Uiso 1 1 calc R
C4 C -0.3058(5) 0.0112(5) 0.4374(4) 0.0236(8) Uani 1 1 d .
H4A H -0.3953 -0.0139 0.3547 0.028 Uiso 1 1 calc R
N2 N 0.7663(4) 0.9086(4) 1.0472(3) 0.0243(7) Uani 1 1 d .
H1A H 0.7266 0.7930 1.0422 0.029 Uiso 1 1 calc R

loop_
_atom_site_aniso_label
_atom_site_aniso_U_11
_atom_site_aniso_U_22
_atom_site_aniso_U_33
_atom_site_aniso_U_23
_atom_site_aniso_U_13
_atom_site_aniso_U_12
Cd1 0.0297(2) 0.0173(2) 0.01959(19) 0.00311(14) -0.00365(13) 0.01133(15)
Cl2 0.0295(4) 0.0196(5) 0.0198(4) 0.0046(4) -0.0012(4) 0.0142(4)
S2 0.0267(4) 0.0175(5) 0.0201(5) -0.0006(4) 0.0012(4) 0.0096(4)
S1 0.0341(5) 0.0178(5) 0.0202(5) 0.0005(4) -0.0060(4) 0.0133(4)
Cl1 0.0318(5) 0.0332(6) 0.0289(5) 0.0133(5) -0.0030(4) 0.0149(4)
N1 0.0322(15) 0.0154(15) 0.0201(15) 0.0050(13) -0.0005(13) 0.0119(13)
N4 0.0338(16) 0.0120(15) 0.0254(17) 0.0030(13) -0.0021(14) 0.0127(14)
N6 0.0247(14) 0.0180(15) 0.0169(14) 0.0037(13) -0.0019(12) 0.0114(13)
N5 0.0218(14) 0.0144(15) 0.0199(16) 0.0010(13) -0.0034(12) 0.0065(12)
C3 0.0196(15) 0.0158(17) 0.0212(18) 0.0030(15) 0.0037(14) 0.0096(14)
C1 0.0228(15) 0.0171(18) 0.0172(17) 0.0029(14) 0.0022(14) 0.0115(14)
N3 0.0334(16) 0.0212(17) 0.0205(16) 0.0030(14) -0.0058(14) 0.0119(14)
C2 0.0265(18) 0.022(2) 0.027(2) 0.0031(17) -0.0013(16) 0.0111(16)
C4 0.0276(17) 0.0208(19) 0.0196(18) 0.0039(16) -0.0020(15) 0.0132(16)
N2 0.0307(16) 0.0159(16) 0.0205(16) 0.0052(13) -0.0019(13) 0.0088(13)

loop_
_atom_type_symbol
_atom_type_description
_atom_type_scat_dispersion_real
_atom_type_scat_dispersion_imag
_atom_type_scat_source
C C 0.0033 0.0016 'International Tables Vol C Tables 4.2.6.8 and 6.1.1.4'
H H 0.0000 0.0000 'International Tables Vol C Tables 4.2.6.8 and 6.1.1.4'
N N 0.0061 0.0033 'International Tables Vol C Tables 4.2.6.8 and 6.1.1.4'
O O 0.0106 0.0060 'International Tables Vol C Tables 4.2.6.8 and 6.1.1.4'
S S 0.1246 0.1234 'International Tables Vol C Tables 4.2.6.8 and 6.1.1.4'
Cl Cl 0.1484 0.1585 'International Tables Vol C Tables 4.2.6.8 and 6.1.1.4'
Cd Cd -0.8075 1.2024 'International Tables Vol C Tables 4.2.6.8 and 6.1.1.4'

loop_
_geom_angle_atom_site_label_1
_geom_angle_atom_site_label_2
_geom_angle_atom_site_label_3
_geom_angle
_geom_angle_site_symmetry_1
_geom_angle_site_symmetry_3
N5 Cd1 Cl1 88.76(8) 2_556 .
N5 Cd1 S1 161.96(7) 2_556 .
Cl1 Cd1 S1 109.28(4) . .
N5 Cd1 Cl2 79.61(7) 2_556 .
Cl1 Cd1 Cl2 164.76(4) . .
S1 Cd1 Cl2 82.58(3) . .
N5 Cd1 S2 86.24(7) 2_556 .
Cl1 Cd1 S2 94.36(4) . .
S1 Cd1 S2 92.37(3) . .
Cl2 Cd1 S2 94.68(4) . .
N5 Cd1 Cl2 88.32(7) 2_556 2_666
Cl1 Cd1 Cl2 88.44(4) . 2_666
S1 Cd1 Cl2 91.90(3) . 2_666
Cl2 Cd1 Cl2 81.45(4) . 2_666
S2 Cd1 Cl2 173.82(3) . 2_666
Cd1 Cl2 Cd1 98.55(4) . 2_666
C3 S2 Cd1 101.92(12) . .
C1 S1 Cd1 116.48(12) . .
C1 N1 C2 108.7(3) . .
C1 N1 H2B 125.7 . .
C2 N1 H2B 125.7 . .
C4 N4 C3 108.4(3) . .
C4 N4 H4B 125.8 . .
C3 N4 H4B 125.8 . .
C3 N6 N5 112.3(3) . .
C3 N6 H6A 123.8 . .
N5 N6 H6A 123.8 . .
C4 N5 N6 103.9(3) . .
C4 N5 Cd1 124.2(3) . 2_556
N6 N5 Cd1 130.4(2) . 2_556
N6 C3 N4 104.1(3) . .
N6 C3 S2 128.2(3) . .
N4 C3 S2 127.7(3) . .
N2 C1 N1 104.1(3) . .
N2 C1 S1 130.8(3) . .
N1 C1 S1 125.1(3) . .
C2 N3 N2 103.9(3) . .
N3 C2 N1 110.8(4) . .
N3 C2 H2A 124.6 . .
N1 C2 H2A 124.6 . .
N5 C4 N4 111.2(3) . .
N5 C4 H4A 124.4 . .
N4 C4 H4A 124.4 . .
C1 N2 N3 112.6(3) . .
C1 N2 H1A 123.7 . .
N3 N2 H1A 123.7 . .

loop_
_geom_bond_atom_site_label_1
_geom_bond_atom_site_label_2
_geom_bond_distance
_geom_bond_site_symmetry_2
Cd1 N5 2.465(3) 2_556
Cd1 Cl1 2.5015(10) .
Cd1 S1 2.6199(13) .
Cd1 Cl2 2.6296(11) .
Cd1 S2 2.7268(12) .
Cd1 Cl2 2.8207(12) 2_666
Cl2 Cd1 2.8207(11) 2_666
S2 C3 1.701(4) .
S1 C1 1.697(4) .
N1 C1 1.341(5) .
N1 C2 1.361(5) .
N1 H2B 0.8600 .
N4 C4 1.342(5) .
N4 C3 1.352(4) .
N4 H4B 0.8600 .
N6 C3 1.326(5) .
N6 N5 1.371(4) .
N6 H6A 0.8600 .
N5 C4 1.296(5) .
N5 Cd1 2.465(3) 2_556
C1 N2 1.332(4) .
N3 C2 1.295(5) .
N3 N2 1.374(4) .
C2 H2A 0.9300 .
C4 H4A 0.9300 .
N2 H1A 0.8600 .

loop_
_geom_hbond_atom_site_label_D
_geom_hbond_atom_site_label_H
_geom_hbond_atom_site_label_A
_geom_hbond_distance_DH
_geom_hbond_distance_HA
_geom_hbond_distance_DA
_geom_hbond_angle_DHA
_geom_hbond_site_symmetry_A
N1 H2B Cl1 0.86 2.54 3.346(3) 157.1 1_565
N4 H4B Cl2 0.86 2.33 3.142(3) 157.0 2_566
N6 H6A N3 0.86 2.25 3.045(4) 154.7 2_667
N2 H1A S2 0.86 2.81 3.417(3) 129.3 2_667
N2 H1A Cl1 0.86 2.95 3.454(3) 119.0 2_667
N6 H6A Cl2 0.86 2.79 3.300(3) 119.5 2_556
